data_2001185
loop_
_publ_author_name
'Farrugia, L. J.'
'Lovatt, P. A.'
'Peacock, R. D.'

_publ_section_title
;Structure of
 <i>N</i>^1^-(3-phenoxypropyl)-4,7-diaza-1-azoniatricyclo[5.2.1.0^4,10^]decane
 bromide hydrate
;
_journal_issue 12
_journal_name_full 'Acta Crystallographica Section C'
_journal_page_first 2164
_journal_page_last 2165
_journal_paper_doi 10.1107/S0108270193005475
_journal_volume 49
_journal_year 1993
_chemical_formula_sum 'C16 H25.44 Br N3 O1.72'
_chemical_formula_weight 367.25
_space_group_IT_number 14
_symmetry_cell_setting monoclinic
_symmetry_space_group_name_Hall '-P 2yab'
_symmetry_space_group_name_H-M 'P 1 21/a 1'
_atom_type_scat_source IntTabIV
_cell_angle_alpha 90.0
_cell_angle_beta 111.420(10)
_cell_angle_gamma 90.0
_cell_formula_units_Z 4
_cell_length_a 8.4310(10)
_cell_length_b 20.452(3)
_cell_length_c 10.615(3)
_cell_measurement_reflns_used 25
_cell_measurement_temperature 298
_cell_measurement_theta_max 20
_cell_measurement_theta_min 17
_cell_volume 1703.9(6)
_computing_structure_solution
;MITHRIL (Gilmore, 1984) and The GX Crystallographic Program System
(Mallinson & Muir, 1985)
;
_diffrn_measurement_device 'Enraf-Nonius Turbo CAD-4'
_diffrn_measurement_method \q/2\q
_diffrn_radiation_type MoK\a
_diffrn_radiation_wavelength 0.71069
_diffrn_reflns_av_R_equivalents 0.031
_diffrn_reflns_limit_h_max 0
_diffrn_reflns_limit_h_min -9
_diffrn_reflns_limit_k_max 23
_diffrn_reflns_limit_k_min 0
_diffrn_reflns_limit_l_max 12
_diffrn_reflns_limit_l_min -12
_diffrn_reflns_number 2842
_diffrn_reflns_theta_max 25
_diffrn_standards_decay_% 2.8
_diffrn_standards_interval_time 120
_diffrn_standards_number 3
_exptl_absorpt_coefficient_mu 2.389
_exptl_absorpt_correction_T_max 1.41
_exptl_absorpt_correction_T_min 0.72
_exptl_absorpt_correction_type empirical
_exptl_crystal_colour Colourless
_exptl_crystal_density_diffrn 1.38
_exptl_crystal_description 'Cleaved from large prism'
_exptl_crystal_size_max 0.5
_exptl_crystal_size_mid 0.3
_exptl_crystal_size_min 0.2
_refine_diff_density_max 0.34
_refine_diff_density_min -0.36
_refine_ls_extinction_method none
_refine_ls_goodness_of_fit_obs 1.33
_refine_ls_hydrogen_treatment refU
_refine_ls_number_parameters 190
_refine_ls_number_reflns 1227
_refine_ls_R_factor_obs 0.048
_refine_ls_shift/esd_max 0.01
_refine_ls_structure_factor_coef F
_refine_ls_weighting_details 'w = 1/\s^2^(F)'
_refine_ls_weighting_scheme calc
_refine_ls_wR_factor_obs 0.041
_reflns_number_observed 1227
_reflns_number_total 2553
_reflns_observed_criterion I>2\s(I)
_cod_data_source_file ha1050.cif
_cod_data_source_block ha1050_structure_1_of_1
_cod_depositor_comments
;
 Marking attached hydrogen atoms.

 Antanas Vaitkus,
 2017-03-24

 Marking atom 'O(2)' as having the occupancy of '0.72(2)' after consulting
 the original publication.

 Antanas Vaitkus,
 2017-03-23

The following automatic conversions were performed:

'_refine_ls_weighting_scheme' value 'w = 1/\s^2^(F)' was changed to
'calc'. New tag '_refine_ls_weighting_details' was created. The value
of the new tag was set to 'w = 1/\s^2^(F)'.

Automatic conversion script
Id: cif_fix_values 3143 2015-03-26 13:38:13Z robertas 
;
_cod_original_cell_volume 1704.5(6)
_cod_database_code 2001185

loop_
_symmetry_equiv_pos_as_xyz
'x, y, z'
'-x, -y, -z'
'1/2-x, 1/2+y, -z'
'1/2+x, 1/2-y, z'

loop_
_atom_site_label
_atom_site_fract_x
_atom_site_fract_y
_atom_site_fract_z
_atom_site_occupancy
_atom_site_U_iso_or_equiv
_atom_site_attached_hydrogens
Br .18821(11) .10429(4) -.08481(9) 1 .054 0
O(1) .1833(6) .5310(2) .6270(5) 1 .049 0
O(2) .4307(12) .4178(7) .5896(9) 0.72(2) .151 2
N(1) .2467(7) .3892(3) 1.0110(6) 1 .033 0
N(4) .2554(8) .3791(3) 1.2441(7) 1 .046 0
N(7) .1304(8) .2956(3) 1.0953(7) 1 .043 0
C(1) .1455(10) .3634(4) 1.1106(9) 1 .040 0
C(2) .4011(9) .4229(4) 1.1063(8) 1 .044 0
C(3) .3514(10) .4360(4) 1.2310(8) 1 .051 0
C(5) .3595(11) .3207(5) 1.3017(9) 1 .062 0
C(6) .2673(12) .2657(4) 1.2098(9) 1 .064 0
C(8) .1363(12) .2822(4) .9617(9) 1 .063 0
C(9) .2779(11) .3264(4) .9502(8) 1 .048 0
C(10) .1338(8) .4360(3) .9072(8) 1 .038 0
C(11) .2014(9) .4551(4) .7985(7) 1 .039 0
C(12) .1129(10) .5161(4) .7278(8) 1 .043 0
C(111) .1313(8) .5878(3) .5546(8) 1 .040 0
C(112) .2168(10) .6043(4) .4687(10) 1 .048 0
C(113) .1748(7) .6616(3) .3925(6) 1 .056 0
C(114) .0473(7) .7025(3) .4023(7) 1 .058 0
C(115) -.0381(9) .6859(3) .4883(9) 1 .054 0
C(116) .0039(7) .6286(2) .5644(5) 1 .044 0
H(1) .03634 .38807 1.08912 1 ? 0
H(2A) .42739 .46393 1.06638 1 ? 0
H(2B) .50243 .39334 1.13233 1 ? 0
H(3A) .45369 .44292 1.31515 1 ? 0
H(3B) .27745 .47572 1.21359 1 ? 0
H(5A) .36636 .31349 1.39670 1 ? 0
H(5B) .47744 .32565 1.30153 1 ? 0
H(6A) .34697 .24058 1.17755 1 ? 0
H(6B) .21747 .23538 1.25935 1 ? 0
H(8A) .02472 .29443 .89049 1 ? 0
H(8B) .15995 .23506 .95069 1 ? 0
H(9A) .39255 .30773 1.00308 1 ? 0
H(9B) .26849 .33329 .85446 1 ? 0
H(10A) .11650 .47660 .95309 1 ? 0
H(10B) .02101 .41438 .86079 1 ? 0
H(11A) .18382 .41917 .73078 1 ? 0
H(11B) .32618 .46390 .84287 1 ? 0
H(12A) -.01250 .50810 .68540 1 ? 0
H(12B) .13371 .55291 .79400 1 ? 0
H(112) .3081(13) .5750(5) .4616(14) 1 ? 0
H(113) .2360(9) .6735(3) .3309(8) 1 ? 0
H(114) .0172(9) .7436(4) .3477(9) 1 ? 0
H(115) -.1295(13) .7152(5) .4953(13) 1 ? 0
H(116) -.0573(8) .6168(3) .6260(7) 1 ? 0

loop_
_geom_angle_atom_site_label_1
_geom_angle_atom_site_label_2
_geom_angle_atom_site_label_3
_geom_angle
_geom_angle_publ_flag
C(12) O(1) C(111) 117.5(5) yes
C(1) N(1) C(9) 102.3(6) yes
C(2) N(1) C(9) 116.1(6) yes
C(9) N(1) C(10) 113.1(6) yes
C(1) N(4) C(5) 107.7(7) yes
C(1) N(7) C(6) 107.8(7) yes
C(6) N(7) C(8) 115.5(7) yes
N(1) C(1) N(7) 106.6(6) yes
N(1) C(2) C(3) 102.5(6) yes
N(4) C(5) C(6) 104.3(7) yes
N(7) C(8) C(9) 105.6(7) yes
N(1) C(10) C(11) 114.1(6) yes
O(1) C(12) C(11) 106.4(7) yes
O(1) C(111) C(116) 124.2(3) yes
C(1) N(1) C(2) 103.8(6) yes
C(1) N(1) C(10) 109.3(5) yes
C(2) N(1) C(10) 111.3(6) yes
C(1) N(4) C(3) 105.6(7) yes
C(3) N(4) C(5) 114.8(7) yes
C(1) N(7) C(8) 105.3(7) yes
N(1) C(1) N(4) 105.2(6) yes
N(4) C(1) N(7) 109.8(7) yes
N(4) C(3) C(2) 106.2(7) yes
N(7) C(6) C(5) 106.8(7) yes
N(1) C(9) C(8) 101.9(6) yes
C(10) C(11) C(12) 109.7(7) yes
O(1) C(111) C(112) 115.8(3) yes

loop_
_geom_bond_atom_site_label_1
_geom_bond_atom_site_label_2
_geom_bond_distance
_geom_bond_publ_flag
O(1) C(12) 1.433(8) yes
N(1) C(1) 1.668(9) yes
N(1) C(9) 1.503(9) yes
N(4) C(1) 1.419(9) yes
N(4) C(5) 1.477(10) yes
N(7) C(6) 1.469(10) yes
C(2) C(3) 1.550(11) yes
C(8) C(9) 1.537(11) yes
C(11) C(12) 1.508(10) yes
O(1) C(111) 1.374(5) yes
N(1) C(2) 1.495(9) yes
N(1) C(10) 1.507(9) yes
N(4) C(3) 1.452(9) yes
N(7) C(1) 1.398(9) yes
N(7) C(8) 1.463(10) yes
C(5) C(6) 1.505(11) yes
C(10) C(11) 1.513(10) yes
C(1) H(1) 1.000(8) no
C(2) H(2A) 1.000(8) no
C(3) H(3A) 1.000(9) no
C(5) H(5B) 1.000(9) no
C(6) H(6B) 1.000(9) no
C(8) H(8A) 1.000(10) no
C(9) H(9A) 1.000(9) no
C(10) H(10B) 1.000(7) no
C(11) H(11A) 1.000(8) no
C(12) H(12A) 1.000(8) no
C(111) C(112) 1.395(12) no
C(112) C(113) 1.395(11) no
C(113) C(114) 1.395(9) no
C(114) C(115) 1.395(11) no
C(115) C(116) 1.395(9) no
C(116) H(116) 1.000(9) no
C(2) H(2B) 1.000(8) no
C(3) H(3B) 1.000(9) no
C(5) H(5A) 1.000(9) no
C(6) H(6A) 1.000(10) no
C(8) H(8B) 1.000(8) no
C(9) H(9B) 1.000(8) no
C(10) H(10A) 1.000(7) no
C(11) H(11B) 1.000(8) no
C(12) H(12B) 1.000(8) no
C(111) C(116) 1.395(9) no
C(112) H(112) 1.000(14) no
C(113) H(113) 1.000(10) no
C(114) H(114) 1.000(11) no
C(115) H(115) 1.000(13) no
